data_4026392
loop_
_publ_author_name
'Roderick W. Bates'
'S. Sridhar'

_publ_section_title
;
 Synthesis of the Stenine Ring System from Pyrrole
;
_journal_name_full 'Journal of Organic Chemistry'
_journal_page_first 5026
_journal_page_last 5035
_journal_paper_doi 10.1021/jo200699k
_journal_volume 76
_journal_year 2011
_chemical_absolute_configuration ad
_chemical_formula_moiety 'C22 H31 Br F3 N O2 Si'
_chemical_formula_sum 'C22 H31 Br F3 N O2 Si'
_chemical_formula_weight 506.48
_chemical_name_systematic
;

 ?

;
_space_group_IT_number 19
_symmetry_cell_setting orthorhombic
_symmetry_space_group_name_Hall 'P 2ac 2ab'
_symmetry_space_group_name_H-M 'P 21 21 21'
_atom_sites_solution_hydrogens geom
_atom_sites_solution_primary direct
_atom_sites_solution_secondary difmap
_audit_creation_method SHELXL-97
_cell_angle_alpha 90.00
_cell_angle_beta 90.00
_cell_angle_gamma 90.00
_cell_formula_units_Z 4
_cell_length_a 9.8714(5)
_cell_length_b 10.7521(5)
_cell_length_c 22.9002(11)
_cell_measurement_reflns_used 8899
_cell_measurement_temperature 173(2)
_cell_measurement_theta_max 25.01
_cell_measurement_theta_min 2.25
_cell_volume 2430.6(2)
_computing_cell_refinement 'Bruker SMART'
_computing_data_collection 'Bruker SMART'
_computing_data_reduction 'Bruker SAINT'
_computing_molecular_graphics 'Bruker SHELXTL'
_computing_publication_material 'Bruker SHELXTL'
_computing_structure_refinement 'SHELXL-97 (Sheldrick, 1997)'
_computing_structure_solution 'SHELXS-97 (Sheldrick, 1990)'
_diffrn_ambient_temperature 173(2)
_diffrn_measured_fraction_theta_full 0.989
_diffrn_measured_fraction_theta_max 0.989
_diffrn_measurement_device_type 'CCD area detector'
_diffrn_measurement_method 'phi and omega scans'
_diffrn_radiation_monochromator graphite
_diffrn_radiation_source 'fine-focus sealed tube'
_diffrn_radiation_type MoK\a
_diffrn_radiation_wavelength 0.71073
_diffrn_reflns_av_R_equivalents 0.0442
_diffrn_reflns_av_sigmaI/netI 0.0476
_diffrn_reflns_limit_h_max 14
_diffrn_reflns_limit_h_min -14
_diffrn_reflns_limit_k_max 15
_diffrn_reflns_limit_k_min -11
_diffrn_reflns_limit_l_max 32
_diffrn_reflns_limit_l_min -33
_diffrn_reflns_number 50714
_diffrn_reflns_theta_full 31.16
_diffrn_reflns_theta_max 31.16
_diffrn_reflns_theta_min 1.78
_exptl_absorpt_coefficient_mu 1.781
_exptl_absorpt_correction_T_max 0.7399
_exptl_absorpt_correction_T_min 0.5996
_exptl_absorpt_correction_type multi-scan
_exptl_absorpt_process_details sadabs
_exptl_crystal_colour colourless
_exptl_crystal_density_diffrn 1.384
_exptl_crystal_description block
_exptl_crystal_F_000 1048
_exptl_crystal_size_max 0.32
_exptl_crystal_size_mid 0.20
_exptl_crystal_size_min 0.18
_refine_diff_density_max 1.607
_refine_diff_density_min -1.045
_refine_diff_density_rms 0.081
_refine_ls_abs_structure_details 'Flack H D (1983), Acta Cryst. A39, 876-881'
_refine_ls_abs_structure_Flack 0.028(8)
_refine_ls_extinction_method none
_refine_ls_goodness_of_fit_ref 1.040
_refine_ls_hydrogen_treatment constr
_refine_ls_matrix_type full
_refine_ls_number_parameters 304
_refine_ls_number_reflns 7756
_refine_ls_number_restraints 90
_refine_ls_restrained_S_all 1.045
_refine_ls_R_factor_all 0.0719
_refine_ls_R_factor_gt 0.0456
_refine_ls_shift/su_max 0.001
_refine_ls_shift/su_mean 0.000
_refine_ls_structure_factor_coef Fsqd
_refine_ls_weighting_details 'calc w=1/[\s^2^(Fo^2^)+(0.0872P)^2^+0.0362P] where P=(Fo^2^+2Fc^2^)/3'
_refine_ls_weighting_scheme calc
_refine_ls_wR_factor_gt 0.1236
_refine_ls_wR_factor_ref 0.1444
_reflns_number_gt 5575
_reflns_number_total 7756
_reflns_threshold_expression >2sigma(I)
_cod_data_source_file jo200699k_si_002.cif
_cod_data_source_block rb40
_cod_database_code 4026392

loop_
_symmetry_equiv_pos_as_xyz
'x, y, z'
'-x+1/2, -y, z+1/2'
'-x, y+1/2, -z+1/2'
'x+1/2, -y+1/2, -z'

loop_
_atom_site_label
_atom_site_type_symbol
_atom_site_fract_x
_atom_site_fract_y
_atom_site_fract_z
_atom_site_U_iso_or_equiv
_atom_site_adp_type
_atom_site_occupancy
_atom_site_symmetry_multiplicity
_atom_site_calc_flag
_atom_site_refinement_flags
_atom_site_disorder_assembly
_atom_site_disorder_group
Br1 Br 0.06161(4) 1.03658(4) -0.169969(15) 0.05856(14) Uani 1 1 d . . .
C1 C 0.2187(4) 1.2189(3) 0.18155(15) 0.0519(8) Uani 1 1 d D . .
C2 C 0.1946(3) 1.0788(3) 0.18547(12) 0.0405(7) Uani 1 1 d . A .
C3 C 0.2088(3) 1.0067(3) 0.13311(11) 0.0335(6) Uani 1 1 d . . .
C4 C 0.2095(3) 1.0465(3) 0.07513(11) 0.0304(5) Uani 1 1 d . A .
H4 H 0.2123 1.1304 0.0622 0.037 Uiso 1 1 calc R . .
C5 C 0.2053(3) 0.9422(3) 0.03995(10) 0.0290(5) Uani 1 1 d . . .
C6 C 0.2058(3) 0.9399(3) -0.02225(11) 0.0302(5) Uani 1 1 d . A .
C7 C 0.2097(3) 0.9430(3) -0.07408(12) 0.0349(6) Uani 1 1 d . . .
C8 C 0.2164(4) 0.9472(3) -0.13721(12) 0.0439(7) Uani 1 1 d . A .
H8A H 0.2179 0.8614 -0.1528 0.053 Uiso 1 1 calc R . .
H8B H 0.3013 0.9890 -0.1493 0.053 Uiso 1 1 calc R . .
C9 C 0.2017(3) 0.8359(3) 0.07593(11) 0.0287(5) Uani 1 1 d . A .
C10 C 0.1949(3) 0.7035(3) 0.05653(12) 0.0325(6) Uani 1 1 d . . .
H10 H 0.1672 0.7072 0.0146 0.039 Uiso 1 1 calc R A .
C11 C 0.0833(3) 0.6275(3) 0.08696(16) 0.0453(7) Uani 1 1 d . A .
H11A H -0.0019 0.6759 0.0851 0.054 Uiso 1 1 calc R . .
H11B H 0.0690 0.5502 0.0643 0.054 Uiso 1 1 calc R . .
C12 C 0.1082(4) 0.5913(4) 0.15090(17) 0.0531(9) Uani 1 1 d . . .
H12A H 0.0365 0.5326 0.1634 0.064 Uiso 1 1 calc R A .
H12B H 0.1961 0.5474 0.1537 0.064 Uiso 1 1 calc R . .
C13 C 0.1096(4) 0.7020(4) 0.19268(16) 0.0501(9) Uani 1 1 d . A .
H13A H 0.0228 0.7473 0.1887 0.060 Uiso 1 1 calc R . .
H13B H 0.1149 0.6702 0.2332 0.060 Uiso 1 1 calc R . .
C14 C 0.2245(4) 0.7929(3) 0.18324(12) 0.0416(7) Uani 1 1 d . . .
H14A H 0.2348 0.8446 0.2187 0.050 Uiso 1 1 calc R A .
H14B H 0.3096 0.7457 0.1778 0.050 Uiso 1 1 calc R . .
C15 C 0.3360(3) 0.6412(3) 0.05632(13) 0.0342(6) Uani 1 1 d . A .
H15A H 0.4001 0.6944 0.0344 0.041 Uiso 1 1 calc R . .
H15B H 0.3693 0.6346 0.0970 0.041 Uiso 1 1 calc R . .
C16 C 0.3341(3) 0.5110(3) 0.02871(13) 0.0351(6) Uani 1 1 d . . .
H16A H 0.4265 0.4752 0.0284 0.042 Uiso 1 1 calc R A .
H16B H 0.2742 0.4551 0.0513 0.042 Uiso 1 1 calc R . .
C17 C 0.0664(4) 0.3480(4) -0.03653(17) 0.0590(10) Uani 1 1 d . A .
H17A H 0.0882 0.3152 0.0023 0.088 Uiso 1 1 calc R . .
H17B H 0.0316 0.2806 -0.0612 0.088 Uiso 1 1 calc R . .
H17C H -0.0025 0.4131 -0.0329 0.088 Uiso 1 1 calc R . .
C18 C 0.3449(4) 0.2852(4) -0.07945(19) 0.0583(10) Uani 1 1 d . A .
H18A H 0.4319 0.3193 -0.0924 0.087 Uiso 1 1 calc R . .
H18B H 0.3110 0.2265 -0.1087 0.087 Uiso 1 1 calc R . .
H18C H 0.3573 0.2420 -0.0421 0.087 Uiso 1 1 calc R . .
C19 C 0.1850(3) 0.4955(3) -0.14012(14) 0.0399(7) Uani 1 1 d . A .
C20 C 0.0866(4) 0.6032(4) -0.1297(2) 0.0642(11) Uani 1 1 d . . .
H20A H 0.0757 0.6508 -0.1660 0.096 Uiso 1 1 calc R . .
H20B H 0.1226 0.6577 -0.0991 0.096 Uiso 1 1 calc R . .
H20C H -0.0014 0.5702 -0.1175 0.096 Uiso 1 1 calc R . .
C21 C 0.3204(4) 0.5451(5) -0.16390(17) 0.0670(11) Uani 1 1 d . . .
H21A H 0.3052 0.5854 -0.2017 0.101 Uiso 1 1 calc R . .
H21B H 0.3839 0.4758 -0.1688 0.101 Uiso 1 1 calc R . .
H21C H 0.3583 0.6056 -0.1364 0.101 Uiso 1 1 calc R . .
C22 C 0.1244(5) 0.4047(4) -0.18476(16) 0.0641(11) Uani 1 1 d . . .
H22A H 0.0356 0.3763 -0.1711 0.096 Uiso 1 1 calc R . .
H22B H 0.1848 0.3330 -0.1892 0.096 Uiso 1 1 calc R . .
H22C H 0.1142 0.4467 -0.2225 0.096 Uiso 1 1 calc R . .
F1 F 0.3059(8) 1.2503(8) 0.2237(4) 0.066(2) Uani 0.50(2) 1 d PDU A 1
F2 F 0.1085(7) 1.2809(7) 0.1935(4) 0.062(2) Uani 0.50(2) 1 d PDU A 1
F3 F 0.2675(15) 1.2656(14) 0.1334(4) 0.083(4) Uani 0.50(2) 1 d PDU A 1
F1A F 0.250(2) 1.2739(14) 0.2284(4) 0.123(5) Uani 0.50(2) 1 d PDU A 2
F2A F 0.1051(9) 1.2728(10) 0.1602(11) 0.120(5) Uani 0.50(2) 1 d PDU A 2
F3A F 0.3085(13) 1.2548(16) 0.1405(5) 0.075(3) Uani 0.50(2) 1 d PDU A 2
N1 N 0.2044(2) 0.8763(2) 0.13199(9) 0.0315(5) Uani 1 1 d . A .
O1 O 0.1627(3) 1.0406(3) 0.23353(9) 0.0580(7) Uani 1 1 d . . .
O2 O 0.2852(2) 0.52393(19) -0.02916(9) 0.0406(5) Uani 1 1 d . A .
Si1 Si 0.22091(8) 0.41384(7) -0.07004(3) 0.03243(17) Uani 1 1 d . . .

loop_
_atom_site_aniso_label
_atom_site_aniso_U_11
_atom_site_aniso_U_22
_atom_site_aniso_U_33
_atom_site_aniso_U_23
_atom_site_aniso_U_13
_atom_site_aniso_U_12
Br1 0.05029(19) 0.0898(3) 0.03558(16) 0.02151(17) -0.00623(14) 0.00543(19)
C1 0.0516(19) 0.055(2) 0.049(2) -0.0173(16) 0.0012(16) 0.0007(17)
C2 0.0406(15) 0.0539(18) 0.0269(13) -0.0073(13) -0.0030(11) 0.0058(14)
C3 0.0321(12) 0.0457(16) 0.0226(11) -0.0009(11) -0.0015(10) 0.0015(12)
C4 0.0293(11) 0.0359(13) 0.0260(11) 0.0037(11) 0.0017(9) 0.0021(11)
C5 0.0284(11) 0.0372(14) 0.0215(11) 0.0002(9) -0.0014(9) 0.0018(11)
C6 0.0282(12) 0.0364(14) 0.0262(11) 0.0018(10) -0.0005(9) 0.0045(11)
C7 0.0381(13) 0.0404(15) 0.0263(12) 0.0027(11) 0.0016(10) 0.0071(12)
C8 0.0564(17) 0.0515(18) 0.0238(12) 0.0058(12) 0.0038(12) 0.0111(16)
C9 0.0272(12) 0.0362(13) 0.0228(11) 0.0032(10) -0.0023(9) 0.0043(10)
C10 0.0310(13) 0.0335(14) 0.0331(13) 0.0028(11) -0.0069(11) 0.0016(11)
C11 0.0322(15) 0.0455(17) 0.058(2) 0.0080(15) -0.0019(13) -0.0019(13)
C12 0.0450(17) 0.0484(19) 0.066(2) 0.0226(18) 0.0084(16) -0.0024(15)
C13 0.0477(18) 0.059(2) 0.0438(17) 0.0224(16) 0.0098(14) 0.0072(16)
C14 0.0438(15) 0.0540(18) 0.0269(14) 0.0118(13) -0.0018(12) 0.0076(14)
C15 0.0306(13) 0.0354(14) 0.0366(15) -0.0034(12) -0.0067(11) 0.0001(11)
C16 0.0370(14) 0.0349(15) 0.0334(13) 0.0005(11) -0.0092(11) 0.0057(12)
C17 0.0516(19) 0.071(3) 0.054(2) 0.0221(18) -0.0018(17) -0.024(2)
C18 0.055(2) 0.050(2) 0.071(3) -0.0027(18) -0.0178(19) 0.0119(17)
C19 0.0365(14) 0.0477(18) 0.0355(14) 0.0092(13) -0.0052(12) -0.0003(12)
C20 0.060(2) 0.061(2) 0.071(3) 0.025(2) -0.016(2) 0.0138(19)
C21 0.059(2) 0.090(3) 0.052(2) 0.031(2) 0.0017(17) -0.014(2)
C22 0.078(3) 0.076(3) 0.0385(18) 0.0017(19) -0.0202(18) -0.010(2)
F1 0.066(4) 0.054(3) 0.076(4) -0.036(3) -0.013(3) -0.005(3)
F2 0.059(3) 0.044(3) 0.083(5) 0.007(3) 0.012(3) 0.016(3)
F3 0.139(10) 0.051(4) 0.058(4) -0.011(3) 0.038(5) -0.039(6)
F1A 0.184(13) 0.109(7) 0.078(5) -0.065(5) 0.004(7) -0.006(8)
F2A 0.078(5) 0.068(4) 0.215(15) -0.034(8) -0.038(7) 0.024(4)
F3A 0.069(5) 0.060(5) 0.095(6) -0.030(4) 0.006(4) -0.017(3)
N1 0.0338(11) 0.0392(12) 0.0215(10) 0.0059(9) -0.0012(9) 0.0019(10)
O1 0.0766(17) 0.0722(16) 0.0251(10) -0.0051(11) 0.0071(11) 0.0086(16)
O2 0.0512(12) 0.0374(10) 0.0331(10) -0.0010(9) -0.0078(9) -0.0008(10)
Si1 0.0313(3) 0.0338(4) 0.0322(4) 0.0052(3) -0.0055(3) -0.0035(3)

loop_
_atom_type_symbol
_atom_type_description
_atom_type_scat_dispersion_real
_atom_type_scat_dispersion_imag
_atom_type_scat_source
C C 0.0033 0.0016 'International Tables Vol C Tables 4.2.6.8 and 6.1.1.4'
H H 0.0000 0.0000 'International Tables Vol C Tables 4.2.6.8 and 6.1.1.4'
N N 0.0061 0.0033 'International Tables Vol C Tables 4.2.6.8 and 6.1.1.4'
O O 0.0106 0.0060 'International Tables Vol C Tables 4.2.6.8 and 6.1.1.4'
F F 0.0171 0.0103 'International Tables Vol C Tables 4.2.6.8 and 6.1.1.4'
Si Si 0.0817 0.0704 'International Tables Vol C Tables 4.2.6.8 and 6.1.1.4'
Br Br -0.2901 2.4595 'International Tables Vol C Tables 4.2.6.8 and 6.1.1.4'

loop_
_geom_angle_atom_site_label_1
_geom_angle_atom_site_label_2
_geom_angle_atom_site_label_3
_geom_angle
F1A C1 F3 116.6(10)
F1A C1 F2 77.6(8)
F3 C1 F2 106.8(8)
F1A C1 F1 27.3(8)
F3 C1 F1 105.9(7)
F2 C1 F1 104.8(5)
F1A C1 F3A 107.3(8)
F3 C1 F3A 19.5(10)
F2 C1 F3A 123.2(8)
F1 C1 F3A 90.4(8)
F1A C1 F2A 108.0(6)
F3 C1 F2A 80.5(9)
F2 C1 F2A 33.6(7)
F1 C1 F2A 133.4(7)
F3A C1 F2A 99.8(9)
F1A C1 C2 116.7(8)
F3 C1 C2 119.2(7)
F2 C1 C2 111.2(5)
F1 C1 C2 107.9(5)
F3A C1 C2 115.2(8)
F2A C1 C2 108.3(5)
O1 C2 C3 126.8(3)
O1 C2 C1 115.2(3)
C3 C2 C1 117.9(3)
C4 C3 N1 106.8(2)
C4 C3 C2 129.0(3)
N1 C3 C2 123.5(3)
C5 C4 C3 107.8(2)
C5 C4 H4 126.1
C3 C4 H4 126.1
C4 C5 C9 108.6(2)
C4 C5 C6 126.7(2)
C9 C5 C6 124.8(2)
C7 C6 C5 176.9(3)
C6 C7 C8 179.2(3)
C7 C8 Br1 111.3(2)
C7 C8 H8A 109.4
Br1 C8 H8A 109.4
C7 C8 H8B 109.4
Br1 C8 H8B 109.4
H8A C8 H8B 108.0
N1 C9 C5 107.0(2)
N1 C9 C10 126.1(2)
C5 C9 C10 126.9(2)
C9 C10 C11 113.8(3)
C9 C10 C15 112.0(2)
C11 C10 C15 114.6(2)
C9 C10 H10 105.1
C11 C10 H10 105.1
C15 C10 H10 105.1
C12 C11 C10 116.9(3)
C12 C11 H11A 108.1
C10 C11 H11A 108.1
C12 C11 H11B 108.1
C10 C11 H11B 108.1
H11A C11 H11B 107.3
C13 C12 C11 113.6(3)
C13 C12 H12A 108.8
C11 C12 H12A 108.8
C13 C12 H12B 108.8
C11 C12 H12B 108.8
H12A C12 H12B 107.7
C14 C13 C12 114.9(3)
C14 C13 H13A 108.5
C12 C13 H13A 108.5
C14 C13 H13B 108.5
C12 C13 H13B 108.5
H13A C13 H13B 107.5
N1 C14 C13 113.7(3)
N1 C14 H14A 108.8
C13 C14 H14A 108.8
N1 C14 H14B 108.8
C13 C14 H14B 108.8
H14A C14 H14B 107.7
C16 C15 C10 112.6(2)
C16 C15 H15A 109.1
C10 C15 H15A 109.1
C16 C15 H15B 109.1
C10 C15 H15B 109.1
H15A C15 H15B 107.8
O2 C16 C15 107.5(2)
O2 C16 H16A 110.2
C15 C16 H16A 110.2
O2 C16 H16B 110.2
C15 C16 H16B 110.2
H16A C16 H16B 108.5
Si1 C17 H17A 109.5
Si1 C17 H17B 109.5
H17A C17 H17B 109.5
Si1 C17 H17C 109.5
H17A C17 H17C 109.5
H17B C17 H17C 109.5
Si1 C18 H18A 109.5
Si1 C18 H18B 109.5
H18A C18 H18B 109.5
Si1 C18 H18C 109.5
H18A C18 H18C 109.5
H18B C18 H18C 109.5
C20 C19 C22 109.7(3)
C20 C19 C21 110.1(3)
C22 C19 C21 108.8(3)
C20 C19 Si1 110.1(2)
C22 C19 Si1 110.3(2)
C21 C19 Si1 107.6(2)
C19 C20 H20A 109.5
C19 C20 H20B 109.5
H20A C20 H20B 109.5
C19 C20 H20C 109.5
H20A C20 H20C 109.5
H20B C20 H20C 109.5
C19 C21 H21A 109.5
C19 C21 H21B 109.5
H21A C21 H21B 109.5
C19 C21 H21C 109.5
H21A C21 H21C 109.5
H21B C21 H21C 109.5
C19 C22 H22A 109.5
C19 C22 H22B 109.5
H22A C22 H22B 109.5
C19 C22 H22C 109.5
H22A C22 H22C 109.5
H22B C22 H22C 109.5
C9 N1 C3 109.8(2)
C9 N1 C14 123.7(2)
C3 N1 C14 125.6(2)
C16 O2 Si1 126.59(19)
O2 Si1 C17 111.07(16)
O2 Si1 C18 110.42(15)
C17 Si1 C18 107.8(2)
O2 Si1 C19 103.02(13)
C17 Si1 C19 112.41(15)
C18 Si1 C19 112.09(18)

loop_
_geom_bond_atom_site_label_1
_geom_bond_atom_site_label_2
_geom_bond_distance
Br1 C8 1.954(3)
C1 F1A 1.264(8)
C1 F3 1.304(8)
C1 F2 1.305(7)
C1 F1 1.337(7)
C1 F3A 1.349(9)
C1 F2A 1.354(10)
C1 C2 1.527(5)
C2 O1 1.216(4)
C2 C3 1.435(4)
C3 C4 1.395(4)
C3 N1 1.402(4)
C4 C5 1.381(4)
C4 H4 0.9500
C5 C9 1.410(4)
C5 C6 1.425(3)
C6 C7 1.188(4)
C7 C8 1.448(4)
C8 H8A 0.9900
C8 H8B 0.9900
C9 N1 1.356(3)
C9 C10 1.492(4)
C10 C11 1.538(4)
C10 C15 1.546(4)
C10 H10 1.0000
C11 C12 1.535(5)
C11 H11A 0.9900
C11 H11B 0.9900
C12 C13 1.527(6)
C12 H12A 0.9900
C12 H12B 0.9900
C13 C14 1.513(5)
C13 H13A 0.9900
C13 H13B 0.9900
C14 N1 1.490(4)
C14 H14A 0.9900
C14 H14B 0.9900
C15 C16 1.535(4)
C15 H15A 0.9900
C15 H15B 0.9900
C16 O2 1.417(3)
C16 H16A 0.9900
C16 H16B 0.9900
C17 Si1 1.848(4)
C17 H17A 0.9800
C17 H17B 0.9800
C17 H17C 0.9800
C18 Si1 1.860(4)
C18 H18A 0.9800
C18 H18B 0.9800
C18 H18C 0.9800
C19 C20 1.530(5)
C19 C22 1.535(5)
C19 C21 1.538(5)
C19 Si1 1.864(3)
C20 H20A 0.9800
C20 H20B 0.9800
C20 H20C 0.9800
C21 H21A 0.9800
C21 H21B 0.9800
C21 H21C 0.9800
C22 H22A 0.9800
C22 H22B 0.9800
C22 H22C 0.9800
O2 Si1 1.637(2)
